data_2231898
loop_
_publ_author_name
'Selvakumaran, N.'
'Karvembu, R.'
'Ng, Seik Weng'
'Tiekink, Edward R. T.'

_publ_section_title
;
 Bis(3-benzoyl-1,1-di-<i>sec</i>-butylthioureato-\k^2^<i>O</i>,<i>S</i>)palladium(II)
;
_journal_coeditor_code HB6404
_journal_issue 10
_journal_name_full 'Acta Crystallographica Section E'
_journal_page_first m1394
_journal_paper_doi 10.1107/S1600536811036853
_journal_volume 67
_journal_year 2011
_chemical_formula_iupac '[Pd (C16 H23 N2 O S)2]'
_chemical_formula_moiety 'C32 H46 N4 O2 Pd S2'
_chemical_formula_sum 'C32 H46 N4 O2 Pd S2'
_chemical_formula_weight 689.27
_chemical_name_systematic
;
Bis(3-benzoyl-1,1-di-<i>sec</i>-butylthioureato-
\k^2^<i>O</i>,<i>S</i>)palladium(II)
;
_space_group_IT_number 82
_symmetry_cell_setting tetragonal
_symmetry_space_group_name_Hall 'I -4'
_symmetry_space_group_name_H-M 'I -4'
_atom_sites_solution_hydrogens geom
_atom_sites_solution_primary direct
_atom_sites_solution_secondary difmap
_audit_creation_method SHELXL-97
_cell_angle_alpha 90.00
_cell_angle_beta 90.00
_cell_angle_gamma 90.00
_cell_formula_units_Z 4
_cell_length_a 13.27370(10)
_cell_length_b 13.2737
_cell_length_c 19.5597(5)
_cell_measurement_reflns_used 3599
_cell_measurement_temperature 100(2)
_cell_measurement_theta_max 29.3269
_cell_measurement_theta_min 3.0020
_cell_volume 3446.25(9)
_computing_cell_refinement 'CrysAlis PRO (Agilent, 2010)'
_computing_data_collection 'CrysAlis PRO (Agilent, 2010)'
_computing_data_reduction 'CrysAlis PRO (Agilent, 2010)'
_computing_molecular_graphics
;
ORTEP-3 (Farrugia, 1997) and DIAMOND (Brandenburg, 2006)
;
_computing_publication_material 'publCIF (Westrip, 2010)'
_computing_structure_refinement 'SHELXL97 (Sheldrick, 2008)'
_computing_structure_solution 'SHELXS97 (Sheldrick, 2008)'
_diffrn_ambient_temperature 100(2)
_diffrn_detector_area_resol_mean 10.4041
_diffrn_measured_fraction_theta_full 0.978
_diffrn_measured_fraction_theta_max 0.978
_diffrn_measurement_device_type 'Agilent SuperNova Dual diffractometer with an Atlas detector'
_diffrn_measurement_method \w
_diffrn_radiation_monochromator Mirror
_diffrn_radiation_source 'SuperNova (Mo) X-ray Source'
_diffrn_radiation_type MoK\a
_diffrn_radiation_wavelength 0.71073
_diffrn_reflns_av_R_equivalents 0.0195
_diffrn_reflns_av_sigmaI/netI 0.0382
_diffrn_reflns_limit_h_max 10
_diffrn_reflns_limit_h_min -17
_diffrn_reflns_limit_k_max 13
_diffrn_reflns_limit_k_min -14
_diffrn_reflns_limit_l_max 25
_diffrn_reflns_limit_l_min -16
_diffrn_reflns_number 4752
_diffrn_reflns_theta_full 27.49
_diffrn_reflns_theta_max 27.49
_diffrn_reflns_theta_min 3.01
_diffrn_standards_decay_% 0
_diffrn_standards_interval_count 0
_diffrn_standards_interval_time 0
_diffrn_standards_number 0
_exptl_absorpt_coefficient_mu 0.692
_exptl_absorpt_correction_T_max 0.8740
_exptl_absorpt_correction_T_min 0.8192
_exptl_absorpt_correction_type multi-scan
_exptl_absorpt_process_details '(CrysAlis PRO; Agilent, 2010)'
_exptl_crystal_colour orange
_exptl_crystal_density_diffrn 1.328
_exptl_crystal_density_method 'not measured'
_exptl_crystal_description block
_exptl_crystal_F_000 1440
_exptl_crystal_size_max 0.30
_exptl_crystal_size_mid 0.25
_exptl_crystal_size_min 0.20
_refine_diff_density_max 0.505
_refine_diff_density_min -0.436
_refine_ls_abs_structure_details 'Flack (1983), 1225 Friedel pairs'
_refine_ls_abs_structure_Flack -0.02(2)
_refine_ls_extinction_method none
_refine_ls_goodness_of_fit_ref 1.017
_refine_ls_hydrogen_treatment constr
_refine_ls_matrix_type full
_refine_ls_number_parameters 186
_refine_ls_number_reflns 3229
_refine_ls_number_restraints 0
_refine_ls_restrained_S_all 1.017
_refine_ls_R_factor_all 0.0249
_refine_ls_R_factor_gt 0.0230
_refine_ls_shift/su_max 0.000
_refine_ls_shift/su_mean 0.000
_refine_ls_structure_factor_coef Fsqd
_refine_ls_weighting_details 'calc w=1/[\s^2^(Fo^2^)+(0.0272P)^2^+1.3893P] where P=(Fo^2^+2Fc^2^)/3'
_refine_ls_weighting_scheme calc
_refine_ls_wR_factor_gt 0.0561
_refine_ls_wR_factor_ref 0.0580
_reflns_number_gt 3152
_reflns_number_total 3229
_reflns_threshold_expression I>2\s(I)
_cod_data_source_file hb6404.cif
_cod_data_source_block I
_cod_database_code 2231898
_cod_database_fobs_code 2231898

loop_
_symmetry_equiv_pos_as_xyz
'x, y, z'
'-x, -y, z'
'y, -x, -z'
'-y, x, -z'
'x+1/2, y+1/2, z+1/2'
'-x+1/2, -y+1/2, z+1/2'
'y+1/2, -x+1/2, -z+1/2'
'-y+1/2, x+1/2, -z+1/2'

loop_
_atom_site_type_symbol
_atom_site_label
_atom_site_fract_x
_atom_site_fract_y
_atom_site_fract_z
_atom_site_U_iso_or_equiv
_atom_site_adp_type
_atom_site_calc_flag
_atom_site_refinement_flags
_atom_site_occupancy
_atom_site_symmetry_multiplicity
Pd Pd 0.5000 0.0000 0.076929(11) 0.01307(7) Uani d S 1 2
S S1 0.60853(5) 0.04633(5) -0.00563(3) 0.01761(13) Uani d . 1 1
O O1 0.59796(13) 0.03016(13) 0.15347(9) 0.0178(4) Uani d . 1 1
N N1 0.72361(18) 0.12436(17) 0.09978(10) 0.0178(5) Uani d . 1 1
N N2 0.72955(17) 0.20604(16) -0.00131(11) 0.0183(5) Uani d . 1 1
C C1 0.7459(2) 0.06393(19) 0.21341(13) 0.0176(5) Uani d . 1 1
C C2 0.8469(2) 0.0954(2) 0.21380(14) 0.0215(6) Uani d . 1 1
H H2 0.8761 0.1232 0.1737 0.026 Uiso calc R 1 1
C C3 0.9035(2) 0.0857(2) 0.27244(15) 0.0270(6) Uani d . 1 1
H H3 0.9721 0.1060 0.2723 0.032 Uiso calc R 1 1
C C4 0.8614(2) 0.0468(2) 0.33146(14) 0.0248(6) Uani d . 1 1
H H4 0.9009 0.0404 0.3717 0.030 Uiso calc R 1 1
C C5 0.7609(2) 0.0169(2) 0.33165(13) 0.0231(6) Uani d . 1 1
H H5 0.7315 -0.0094 0.3722 0.028 Uiso calc R 1 1
C C6 0.7041(2) 0.02554(19) 0.27269(13) 0.0193(5) Uani d . 1 1
H H6 0.6356 0.0049 0.2729 0.023 Uiso calc R 1 1
C C7 0.68364(19) 0.07145(19) 0.15006(13) 0.0164(5) Uani d . 1 1
C C8 0.68990(19) 0.13061(19) 0.03510(13) 0.0162(5) Uani d . 1 1
C C9 0.7978(2) 0.2781(2) 0.03246(15) 0.0223(6) Uani d . 1 1
H H9A 0.8344 0.3166 -0.0030 0.027 Uiso calc R 1 1
H H9B 0.8482 0.2400 0.0593 0.027 Uiso calc R 1 1
C C10 0.7437(2) 0.3523(2) 0.07997(17) 0.0274(6) Uani d . 1 1
H H10 0.6951 0.3133 0.1087 0.033 Uiso calc R 1 1
C C11 0.8185(3) 0.4033(3) 0.12724(16) 0.0361(8) Uani d . 1 1
H H11A 0.8555 0.3521 0.1531 0.054 Uiso calc R 1 1
H H11B 0.7824 0.4475 0.1590 0.054 Uiso calc R 1 1
H H11C 0.8660 0.4434 0.1001 0.054 Uiso calc R 1 1
C C12 0.6836(3) 0.4300(3) 0.03869(18) 0.0389(8) Uani d . 1 1
H H12A 0.6494 0.4763 0.0700 0.058 Uiso calc R 1 1
H H12B 0.6334 0.3952 0.0105 0.058 Uiso calc R 1 1
H H12C 0.7295 0.4680 0.0091 0.058 Uiso calc R 1 1
C C13 0.71911(19) 0.21523(19) -0.07512(15) 0.0198(5) Uani d . 1 1
H H13A 0.7031 0.2861 -0.0865 0.024 Uiso calc R 1 1
H H13B 0.6618 0.1731 -0.0903 0.024 Uiso calc R 1 1
C C14 0.8141(2) 0.1834(2) -0.11491(15) 0.0275(6) Uani d . 1 1
H H14 0.8674 0.2352 -0.1065 0.033 Uiso calc R 1 1
C C15 0.7901(3) 0.1834(3) -0.19190(14) 0.0362(8) Uani d . 1 1
H H15A 0.8503 0.1637 -0.2176 0.054 Uiso calc R 1 1
H H15B 0.7690 0.2510 -0.2059 0.054 Uiso calc R 1 1
H H15C 0.7356 0.1354 -0.2011 0.054 Uiso calc R 1 1
C C16 0.8549(3) 0.0821(3) -0.09144(17) 0.0445(10) Uani d . 1 1
H H16A 0.8704 0.0851 -0.0425 0.067 Uiso calc R 1 1
H H16B 0.9164 0.0662 -0.1170 0.067 Uiso calc R 1 1
H H16C 0.8043 0.0297 -0.0997 0.067 Uiso calc R 1 1

loop_
_atom_site_aniso_label
_atom_site_aniso_U_11
_atom_site_aniso_U_22
_atom_site_aniso_U_33
_atom_site_aniso_U_12
_atom_site_aniso_U_13
_atom_site_aniso_U_23
Pd 0.01199(15) 0.01268(15) 0.01453(11) -0.00124(12) 0.000 0.000
S1 0.0181(3) 0.0180(3) 0.0167(3) -0.0044(2) 0.0020(3) -0.0003(3)
O1 0.0138(9) 0.0227(10) 0.0169(8) -0.0038(8) -0.0002(8) 0.0001(8)
N1 0.0168(11) 0.0171(11) 0.0196(11) -0.0019(9) 0.0001(8) -0.0007(8)
N2 0.0183(11) 0.0154(11) 0.0213(11) -0.0027(8) 0.0033(10) 0.0004(10)
C1 0.0185(13) 0.0148(13) 0.0196(13) 0.0031(10) -0.0001(11) -0.0035(10)
C2 0.0191(14) 0.0200(14) 0.0254(15) -0.0028(11) 0.0005(12) 0.0022(12)
C3 0.0167(13) 0.0314(15) 0.0328(15) -0.0021(12) -0.0033(12) -0.0026(12)
C4 0.0231(15) 0.0270(16) 0.0242(15) 0.0021(12) -0.0096(12) -0.0014(12)
C5 0.0254(15) 0.0221(15) 0.0220(14) -0.0004(12) -0.0016(11) -0.0012(11)
C6 0.0155(13) 0.0198(13) 0.0226(12) -0.0005(10) -0.0028(10) -0.0019(10)
C7 0.0169(13) 0.0123(12) 0.0201(12) 0.0013(10) 0.0014(11) -0.0044(11)
C8 0.0120(12) 0.0154(13) 0.0212(12) 0.0004(10) 0.0021(10) 0.0001(11)
C9 0.0240(15) 0.0176(14) 0.0255(14) -0.0096(11) 0.0050(12) -0.0020(12)
C10 0.0306(15) 0.0201(14) 0.0315(14) -0.0064(11) 0.0099(15) -0.0023(14)
C11 0.047(2) 0.0327(18) 0.0289(16) -0.0097(15) 0.0074(15) -0.0085(14)
C12 0.044(2) 0.0269(17) 0.0458(19) 0.0035(15) 0.0043(17) -0.0046(15)
C13 0.0205(13) 0.0175(13) 0.0214(12) -0.0003(10) 0.0013(13) 0.0050(13)
C14 0.0270(16) 0.0302(17) 0.0252(14) -0.0007(13) 0.0067(13) 0.0000(13)
C15 0.045(2) 0.0394(19) 0.0241(15) -0.0005(16) 0.0056(14) 0.0023(14)
C16 0.045(2) 0.046(2) 0.042(2) 0.0209(17) 0.0167(16) 0.0055(16)

loop_
_atom_type_symbol
_atom_type_description
_atom_type_scat_dispersion_real
_atom_type_scat_dispersion_imag
_atom_type_scat_source
C C 0.0033 0.0016 'International Tables Vol C Tables 4.2.6.8 and 6.1.1.4'
H H 0.0000 0.0000 'International Tables Vol C Tables 4.2.6.8 and 6.1.1.4'
N N 0.0061 0.0033 'International Tables Vol C Tables 4.2.6.8 and 6.1.1.4'
O O 0.0106 0.0060 'International Tables Vol C Tables 4.2.6.8 and 6.1.1.4'
S S 0.1246 0.1234 'International Tables Vol C Tables 4.2.6.8 and 6.1.1.4'
Pd Pd -0.9988 1.0072 'International Tables Vol C Tables 4.2.6.8 and 6.1.1.4'

loop_
_geom_angle_atom_site_label_1
_geom_angle_atom_site_label_2
_geom_angle_atom_site_label_3
_geom_angle_site_symmetry_1
_geom_angle_site_symmetry_3
_geom_angle
_geom_angle_publ_flag
O1 Pd O1 2_655 . 84.53(10) ?
O1 Pd S1 2_655 2_655 93.76(5) ?
O1 Pd S1 . 2_655 175.49(5) ?
O1 Pd S1 2_655 . 175.49(5) ?
O1 Pd S1 . . 93.76(5) y
S1 Pd S1 2_655 . 88.26(3) ?
C8 S1 Pd . . 104.10(9) ?
C7 O1 Pd . . 128.68(16) ?
C7 N1 C8 . . 126.9(2) ?
C8 N2 C13 . . 123.6(2) ?
C8 N2 C9 . . 119.3(2) ?
C13 N2 C9 . . 116.7(2) ?
C6 C1 C2 . . 119.2(2) ?
C6 C1 C7 . . 119.9(2) ?
C2 C1 C7 . . 120.9(2) ?
C3 C2 C1 . . 119.9(3) ?
C3 C2 H2 . . 120.1 ?
C1 C2 H2 . . 120.1 ?
C2 C3 C4 . . 120.6(3) ?
C2 C3 H3 . . 119.7 ?
C4 C3 H3 . . 119.7 ?
C3 C4 C5 . . 119.8(3) ?
C3 C4 H4 . . 120.1 ?
C5 C4 H4 . . 120.1 ?
C6 C5 C4 . . 119.8(3) ?
C6 C5 H5 . . 120.1 ?
C4 C5 H5 . . 120.1 ?
C1 C6 C5 . . 120.7(2) ?
C1 C6 H6 . . 119.6 ?
C5 C6 H6 . . 119.6 ?
O1 C7 N1 . . 129.2(2) ?
O1 C7 C1 . . 115.2(2) ?
N1 C7 C1 . . 115.6(2) ?
N2 C8 N1 . . 114.6(2) ?
N2 C8 S1 . . 118.7(2) ?
N1 C8 S1 . . 126.5(2) ?
N2 C9 C10 . . 113.6(2) ?
N2 C9 H9A . . 108.8 ?
C10 C9 H9A . . 108.8 ?
N2 C9 H9B . . 108.8 ?
C10 C9 H9B . . 108.8 ?
H9A C9 H9B . . 107.7 ?
C11 C10 C9 . . 110.5(3) ?
C11 C10 C12 . . 111.2(2) ?
C9 C10 C12 . . 110.9(3) ?
C11 C10 H10 . . 108.1 ?
C9 C10 H10 . . 108.1 ?
C12 C10 H10 . . 108.1 ?
C10 C11 H11A . . 109.5 ?
C10 C11 H11B . . 109.5 ?
H11A C11 H11B . . 109.5 ?
C10 C11 H11C . . 109.5 ?
H11A C11 H11C . . 109.5 ?
H11B C11 H11C . . 109.5 ?
C10 C12 H12A . . 109.5 ?
C10 C12 H12B . . 109.5 ?
H12A C12 H12B . . 109.5 ?
C10 C12 H12C . . 109.5 ?
H12A C12 H12C . . 109.5 ?
H12B C12 H12C . . 109.5 ?
N2 C13 C14 . . 113.6(2) ?
N2 C13 H13A . . 108.8 ?
C14 C13 H13A . . 108.8 ?
N2 C13 H13B . . 108.8 ?
C14 C13 H13B . . 108.8 ?
H13A C13 H13B . . 107.7 ?
C16 C14 C15 . . 111.7(3) ?
C16 C14 C13 . . 112.4(2) ?
C15 C14 C13 . . 108.9(3) ?
C16 C14 H14 . . 107.9 ?
C15 C14 H14 . . 107.9 ?
C13 C14 H14 . . 107.9 ?
C14 C15 H15A . . 109.5 ?
C14 C15 H15B . . 109.5 ?
H15A C15 H15B . . 109.5 ?
C14 C15 H15C . . 109.5 ?
H15A C15 H15C . . 109.5 ?
H15B C15 H15C . . 109.5 ?
C14 C16 H16A . . 109.5 ?
C14 C16 H16B . . 109.5 ?
H16A C16 H16B . . 109.5 ?
C14 C16 H16C . . 109.5 ?
H16A C16 H16C . . 109.5 ?
H16B C16 H16C . . 109.5 ?

loop_
_geom_bond_atom_site_label_1
_geom_bond_atom_site_label_2
_geom_bond_site_symmetry_2
_geom_bond_distance
_geom_bond_publ_flag
Pd O1 2_655 2.0230(17) ?
Pd O1 . 2.0230(17) y
Pd S1 2_655 2.2497(6) ?
Pd S1 . 2.2497(6) y
S1 C8 . 1.747(3) n
O1 C7 . 1.264(3) n
N1 C7 . 1.320(3) n
N1 C8 . 1.344(3) n
N2 C8 . 1.337(3) ?
N2 C13 . 1.455(3) ?
N2 C9 . 1.473(3) ?
C1 C6 . 1.383(3) ?
C1 C2 . 1.404(4) ?
C1 C7 . 1.493(3) ?
C2 C3 . 1.377(4) ?
C2 H2 . 0.9500 ?
C3 C4 . 1.383(4) ?
C3 H3 . 0.9500 ?
C4 C5 . 1.391(4) ?
C4 H4 . 0.9500 ?
C5 C6 . 1.383(4) ?
C5 H5 . 0.9500 ?
C6 H6 . 0.9500 ?
C9 C10 . 1.533(4) ?
C9 H9A . 0.9900 ?
C9 H9B . 0.9900 ?
C10 C11 . 1.517(4) ?
C10 C12 . 1.533(5) ?
C10 H10 . 1.0000 ?
C11 H11A . 0.9800 ?
C11 H11B . 0.9800 ?
C11 H11C . 0.9800 ?
C12 H12A . 0.9800 ?
C12 H12B . 0.9800 ?
C12 H12C . 0.9800 ?
C13 C14 . 1.541(4) ?
C13 H13A . 0.9900 ?
C13 H13B . 0.9900 ?
C14 C16 . 1.520(5) ?
C14 C15 . 1.539(4) ?
C14 H14 . 1.0000 ?
C15 H15A . 0.9800 ?
C15 H15B . 0.9800 ?
C15 H15C . 0.9800 ?
C16 H16A . 0.9800 ?
C16 H16B . 0.9800 ?
C16 H16C . 0.9800 ?

loop_
_geom_hbond_atom_site_label_D
_geom_hbond_atom_site_label_H
_geom_hbond_atom_site_label_A
_geom_hbond_site_symmetry_A
_geom_hbond_distance_DH
_geom_hbond_distance_HA
_geom_hbond_distance_DA
_geom_hbond_angle_DHA
C6 H6 O1 7_555 0.95 2.43 3.179(3) 136

loop_
_geom_torsion_atom_site_label_1
_geom_torsion_atom_site_label_2
_geom_torsion_atom_site_label_3
_geom_torsion_atom_site_label_4
_geom_torsion_site_symmetry_1
_geom_torsion
O1 Pd S1 C8 2_655 42.5(7)
O1 Pd S1 C8 . -24.95(10)
S1 Pd S1 C8 2_655 159.09(10)
O1 Pd O1 C7 2_655 -168.9(2)
S1 Pd O1 C7 2_655 123.2(6)
S1 Pd O1 C7 . 6.9(2)
C6 C1 C2 C3 . 1.4(4)
C7 C1 C2 C3 . -178.6(2)
C1 C2 C3 C4 . -1.0(4)
C2 C3 C4 C5 . 0.1(4)
C3 C4 C5 C6 . 0.6(4)
C2 C1 C6 C5 . -0.7(4)
C7 C1 C6 C5 . 179.2(2)
C4 C5 C6 C1 . -0.2(4)
Pd O1 C7 N1 . 15.7(4)
Pd O1 C7 C1 . -168.02(16)
C8 N1 C7 O1 . -13.8(4)
C8 N1 C7 C1 . 169.9(2)
C6 C1 C7 O1 . -8.0(3)
C2 C1 C7 O1 . 172.0(2)
C6 C1 C7 N1 . 168.8(2)
C2 C1 C7 N1 . -11.2(4)
C13 N2 C8 N1 . 167.7(2)
C9 N2 C8 N1 . -4.7(3)
C13 N2 C8 S1 . -8.0(3)
C9 N2 C8 S1 . 179.60(19)
C7 N1 C8 N2 . 165.5(2)
C7 N1 C8 S1 . -19.3(4)
Pd S1 C8 N2 . -148.11(19)
Pd S1 C8 N1 . 36.8(2)
C8 N2 C9 C10 . -73.8(3)
C13 N2 C9 C10 . 113.2(3)
N2 C9 C10 C11 . 164.1(3)
N2 C9 C10 C12 . -72.2(3)
C8 N2 C13 C14 . -102.4(3)
C9 N2 C13 C14 . 70.2(3)
N2 C13 C14 C16 . 48.6(3)
N2 C13 C14 C15 . 172.9(2)
